data_4064459
loop_
_publ_author_name
'Dost\'alov\'a, Romana'
'Dost\'al, Libor'
'R\%u\<zi\<cka, Ale\<s'
'Jambor, Roman'

_publ_section_title
;
 Chromiumpentacarbonyl-Coordinated Organotin(II) Cation
;
_journal_issue 8
_journal_name_full Organometallics
_journal_page_first 2405
_journal_paper_doi 10.1021/om200122m
_journal_volume 30
_journal_year 2011
_chemical_formula_moiety 'C15 H13 Cl Cr O7 Sn'
_chemical_formula_sum 'C15 H13 Cl Cr O7 Sn'
_chemical_formula_weight 511.39
_chemical_name_systematic
; 
 ? 
;
_space_group_IT_number 14
_symmetry_cell_setting monoclinic
_symmetry_space_group_name_Hall '-P 2ybc'
_symmetry_space_group_name_H-M 'P 1 21/c 1'
_atom_sites_solution_hydrogens geom
_atom_sites_solution_primary direct
_atom_sites_solution_secondary difmap
_audit_creation_method SHELXL-97
_cell_angle_alpha 90
_cell_angle_beta 106.025(6)
_cell_angle_gamma 90
_cell_formula_units_Z 4
_cell_length_a 10.2360(7)
_cell_length_b 9.8740(11)
_cell_length_c 19.282(2)
_cell_measurement_temperature 150(1)
_cell_measurement_theta_max 27.5
_cell_measurement_theta_min 1
_cell_volume 1873.1(3)
_computing_cell_refinement 'COLLECT and DENZO'
_computing_data_collection 'COLLECT (Hooft, 1998) and DENZO (Otwinowski & Minor, 1997)'
_computing_data_reduction 'COLLECT and DENZO'
_computing_molecular_graphics 'PLATON (Spek, 2003)'
_computing_publication_material 'SHELXL-97 (Sheldrick, 1997)'
_computing_structure_refinement 'SHELXL-97 (Sheldrick, 1997)'
_computing_structure_solution 'SIR92 (Altomare et al., 1994)'
_diffrn_ambient_temperature 150(1)
_diffrn_detector_area_resol_mean 9.091
_diffrn_measured_fraction_theta_full 0.996
_diffrn_measured_fraction_theta_max 0.996
_diffrn_measurement_device_type 'Bruker Nonius KappaCCD area detector'
_diffrn_measurement_method '\f and \w scans to fill the Ewald sphere'
_diffrn_radiation_monochromator graphite
_diffrn_radiation_source 'fine-focus sealed tube'
_diffrn_radiation_type MoK\a
_diffrn_radiation_wavelength 0.71073
_diffrn_reflns_av_R_equivalents 0.0843
_diffrn_reflns_av_sigmaI/netI 0.0731
_diffrn_reflns_limit_h_max 12
_diffrn_reflns_limit_h_min -13
_diffrn_reflns_limit_k_max 12
_diffrn_reflns_limit_k_min -12
_diffrn_reflns_limit_l_max 24
_diffrn_reflns_limit_l_min -24
_diffrn_reflns_number 17962
_diffrn_reflns_theta_full 27.50
_diffrn_reflns_theta_max 27.50
_diffrn_reflns_theta_min 2.07
_diffrn_standards_number 0
_exptl_absorpt_coefficient_mu 2.088
_exptl_absorpt_correction_T_max 0.615
_exptl_absorpt_correction_T_min 0.572
_exptl_absorpt_correction_type integration
_exptl_absorpt_process_details
;
Gaussian integration (Coppens, 1970)
;
_exptl_crystal_colour colourless
_exptl_crystal_density_diffrn 1.813
_exptl_crystal_density_method 'not measured'
_exptl_crystal_description block
_exptl_crystal_F_000 1000
_exptl_crystal_size_max 0.35
_exptl_crystal_size_mid 0.34
_exptl_crystal_size_min 0.33
_refine_diff_density_max 0.462
_refine_diff_density_min -0.855
_refine_diff_density_rms 0.118
_refine_ls_extinction_method none
_refine_ls_goodness_of_fit_ref 1.073
_refine_ls_hydrogen_treatment constr
_refine_ls_matrix_type full
_refine_ls_number_parameters 226
_refine_ls_number_reflns 4285
_refine_ls_number_restraints 0
_refine_ls_restrained_S_all 1.073
_refine_ls_R_factor_all 0.0967
_refine_ls_R_factor_gt 0.0421
_refine_ls_shift/su_max 0.000
_refine_ls_shift/su_mean 0.000
_refine_ls_structure_factor_coef Fsqd
_refine_ls_weighting_details 'calc w=1/[\s^2^(Fo^2^)+(0.0161P)^2^+1.8250P] where P=(Fo^2^+2Fc^2^)/3'
_refine_ls_weighting_scheme calc
_refine_ls_wR_factor_gt 0.0619
_refine_ls_wR_factor_ref 0.0746
_reflns_number_gt 2710
_reflns_number_total 4285
_reflns_threshold_expression >2sigma(I)
_cod_data_source_file om200122m_si_001.cif
_cod_data_source_block compound1
_cod_original_sg_symbol_H-M 'P 21/c'
_cod_database_code 4064459

loop_
_symmetry_equiv_pos_as_xyz
'x, y, z'
'-x, y+1/2, -z+1/2'
'-x, -y, -z'
'x, -y-1/2, z-1/2'

loop_
_atom_site_label
_atom_site_type_symbol
_atom_site_fract_x
_atom_site_fract_y
_atom_site_fract_z
_atom_site_U_iso_or_equiv
_atom_site_adp_type
_atom_site_occupancy
_atom_site_symmetry_multiplicity
_atom_site_calc_flag
_atom_site_refinement_flags
Sn1 Sn 0.20742(3) 0.14936(3) 0.149475(15) 0.03919(10) Uani 1 1 d .
Cr1 Cr 0.30923(7) -0.05020(8) 0.09530(4) 0.04434(19) Uani 1 1 d .
Cl1 Cl 0.30912(14) 0.18289(15) 0.27583(6) 0.0718(4) Uani 1 1 d .
O2 O 0.0000(3) 0.0560(3) 0.16487(17) 0.0559(8) Uani 1 1 d .
C3 C -0.0013(6) 0.5385(6) 0.0972(3) 0.0789(17) Uani 1 1 d .
H3 H 0.0215 0.6241 0.0841 0.095 Uiso 1 1 d R
O1 O 0.3147(3) 0.3463(4) 0.11794(18) 0.0616(9) Uani 1 1 d .
O4 O 0.5954(4) 0.0333(4) 0.1755(2) 0.0980(14) Uani 1 1 d .
C1 C 0.0605(4) 0.3077(4) 0.1292(2) 0.0436(11) Uani 1 1 d .
C2 C 0.0953(5) 0.4356(5) 0.1116(3) 0.0557(13) Uani 1 1 d .
C10 C -0.0269(5) -0.0713(5) 0.1919(3) 0.0717(16) Uani 1 1 d .
H10A H -0.0474 -0.0593 0.2371 0.086 Uiso 1 1 d R
H10B H 0.0519 -0.1279 0.1987 0.086 Uiso 1 1 d R
H10C H -0.1027 -0.1131 0.1579 0.086 Uiso 1 1 d R
C4 C -0.1308(7) 0.5132(7) 0.1011(3) 0.0895(19) Uani 1 1 d .
H4 H -0.1951 0.5823 0.0919 0.107 Uiso 1 1 d R
C11 C 0.3078(5) 0.0639(6) 0.0169(3) 0.0637(14) Uani 1 1 d .
C14 C 0.1317(5) -0.1075(4) 0.0495(2) 0.0455(11) Uani 1 1 d .
O6 O 0.0246(3) -0.1468(4) 0.02291(17) 0.0635(9) Uani 1 1 d .
C7 C 0.2372(5) 0.4651(5) 0.1088(3) 0.0713(15) Uani 1 1 d .
H7A H 0.2348 0.5063 0.0628 0.086 Uiso 1 1 d R
H7B H 0.2796 0.5288 0.1466 0.086 Uiso 1 1 d R
C9 C -0.1095(5) 0.1489(5) 0.1547(3) 0.0608(13) Uani 1 1 d .
H9A H -0.1355 0.1578 0.1992 0.073 Uiso 1 1 d R
H9B H -0.1876 0.1154 0.1178 0.073 Uiso 1 1 d R
C13 C 0.3078(5) -0.1558(5) 0.1763(3) 0.0551(12) Uani 1 1 d .
O5 O 0.3053(4) -0.2220(4) 0.2245(2) 0.0842(12) Uani 1 1 d .
O7 O 0.4212(4) -0.2833(4) 0.0304(2) 0.0952(14) Uani 1 1 d .
O3 O 0.3065(4) 0.1316(5) -0.0315(2) 0.0984(14) Uani 1 1 d .
C6 C -0.0706(5) 0.2840(5) 0.1331(2) 0.0491(11) Uani 1 1 d .
C15 C 0.3796(5) -0.1935(5) 0.0554(3) 0.0612(14) Uani 1 1 d .
C12 C 0.4868(5) 0.0046(5) 0.1451(3) 0.0629(14) Uani 1 1 d .
C5 C -0.1651(5) 0.3881(6) 0.1192(3) 0.0690(16) Uani 1 1 d .
H5 H -0.2529 0.3716 0.1220 0.083 Uiso 1 1 d R
C8 C 0.4525(5) 0.3693(6) 0.1193(3) 0.0886(19) Uani 1 1 d .
H8A H 0.4553 0.4093 0.0743 0.106 Uiso 1 1 d R
H8B H 0.5011 0.2850 0.1259 0.106 Uiso 1 1 d R
H8C H 0.4939 0.4296 0.1582 0.106 Uiso 1 1 d R

loop_
_atom_site_aniso_label
_atom_site_aniso_U_11
_atom_site_aniso_U_22
_atom_site_aniso_U_33
_atom_site_aniso_U_23
_atom_site_aniso_U_13
_atom_site_aniso_U_12
Sn1 0.04281(17) 0.03558(16) 0.04165(17) -0.00452(15) 0.01580(12) -0.00530(15)
Cr1 0.0451(4) 0.0416(4) 0.0491(4) -0.0093(4) 0.0176(3) -0.0053(3)
Cl1 0.0826(9) 0.0796(10) 0.0456(7) -0.0105(7) 0.0051(6) 0.0011(7)
O2 0.0521(19) 0.051(2) 0.071(2) 0.0093(17) 0.0281(16) -0.0085(17)
C3 0.103(5) 0.049(3) 0.093(4) 0.016(3) 0.041(4) 0.014(3)
O1 0.058(2) 0.0425(19) 0.093(2) 0.003(2) 0.0347(18) -0.0100(18)
O4 0.051(2) 0.086(3) 0.148(4) -0.029(3) 0.012(2) -0.011(2)
C1 0.046(3) 0.045(3) 0.041(2) -0.008(2) 0.014(2) -0.001(2)
C2 0.070(3) 0.042(3) 0.060(3) 0.004(2) 0.027(3) 0.000(3)
C10 0.069(3) 0.071(4) 0.082(4) 0.028(3) 0.032(3) -0.018(3)
C4 0.097(5) 0.070(5) 0.102(5) 0.010(4) 0.029(4) 0.033(4)
C11 0.067(3) 0.071(4) 0.060(3) -0.011(3) 0.028(3) -0.020(3)
C14 0.065(3) 0.036(3) 0.038(2) -0.0024(19) 0.018(2) -0.003(2)
O6 0.063(2) 0.057(2) 0.062(2) -0.0021(19) 0.0029(17) -0.021(2)
C7 0.081(4) 0.046(3) 0.091(4) 0.012(3) 0.030(3) -0.008(3)
C9 0.046(3) 0.065(3) 0.077(3) -0.009(3) 0.027(2) -0.004(3)
C13 0.052(3) 0.051(3) 0.060(3) -0.006(3) 0.012(2) 0.003(3)
O5 0.099(3) 0.074(3) 0.078(3) 0.029(2) 0.021(2) 0.013(2)
O7 0.093(3) 0.075(3) 0.134(4) -0.047(3) 0.059(3) -0.004(2)
O3 0.119(3) 0.111(4) 0.073(3) 0.011(3) 0.040(2) -0.045(3)
C6 0.051(3) 0.053(3) 0.046(3) -0.013(2) 0.017(2) 0.000(2)
C15 0.055(3) 0.057(3) 0.080(4) -0.024(3) 0.033(3) -0.011(3)
C12 0.055(3) 0.052(3) 0.085(4) -0.018(3) 0.024(3) -0.008(3)
C5 0.051(3) 0.081(5) 0.076(4) -0.011(3) 0.021(3) 0.016(3)
C8 0.064(4) 0.075(4) 0.129(5) 0.007(4) 0.032(4) -0.021(3)

loop_
_atom_type_symbol
_atom_type_description
_atom_type_scat_dispersion_real
_atom_type_scat_dispersion_imag
_atom_type_scat_source
C C 0.0033 0.0016 'International Tables Vol C Tables 4.2.6.8 and 6.1.1.4'
H H 0.0000 0.0000 'International Tables Vol C Tables 4.2.6.8 and 6.1.1.4'
O O 0.0106 0.0060 'International Tables Vol C Tables 4.2.6.8 and 6.1.1.4'
Cl Cl 0.1484 0.1585 'International Tables Vol C Tables 4.2.6.8 and 6.1.1.4'
Sn Sn -0.6537 1.4246 'International Tables Vol C Tables 4.2.6.8 and 6.1.1.4'
Cr Cr 0.3209 0.6236 'International Tables Vol C Tables 4.2.6.8 and 6.1.1.4'

loop_
_exptl_crystal_face_index_h
_exptl_crystal_face_index_k
_exptl_crystal_face_index_l
_exptl_crystal_face_perp_dist
0 -1 0 0.170
0 1 0 0.123
-1 0 0 0.133
1 0 0 0.170
0 0 -1 0.143
0 0 1 0.175
1 0 -1 0.149
-1 0 1 0.176
1 0 1 0.168
-1 0 -1 0.146
0 -1 -1 0.147
0 1 -1 0.143
0 1 1 0.173
0 -1 1 0.192

loop_
_geom_angle_atom_site_label_1
_geom_angle_atom_site_label_2
_geom_angle_atom_site_label_3
_geom_angle
C1 Sn1 O1 72.96(14)
C1 Sn1 Cl1 99.93(11)
O1 Sn1 Cl1 92.58(9)
C1 Sn1 O2 72.64(14)
O1 Sn1 O2 145.57(11)
Cl1 Sn1 O2 94.47(8)
C1 Sn1 Cr1 146.06(11)
O1 Sn1 Cr1 104.63(8)
Cl1 Sn1 Cr1 114.01(4)
O2 Sn1 Cr1 103.07(8)
C15 Cr1 C14 90.7(2)
C15 Cr1 C11 92.4(2)
C14 Cr1 C11 90.6(2)
C15 Cr1 C13 90.8(2)
C14 Cr1 C13 89.72(19)
C11 Cr1 C13 176.7(2)
C15 Cr1 C12 90.0(2)
C14 Cr1 C12 177.6(2)
C11 Cr1 C12 91.7(2)
C13 Cr1 C12 87.9(2)
C15 Cr1 Sn1 179.12(16)
C14 Cr1 Sn1 88.51(13)
C11 Cr1 Sn1 87.32(17)
C13 Cr1 Sn1 89.44(15)
C12 Cr1 Sn1 90.88(15)
C10 O2 C9 113.5(4)
C10 O2 Sn1 130.7(3)
C9 O2 Sn1 115.2(3)
C4 C3 C2 120.1(5)
C4 C3 H3 119.9
C2 C3 H3 120.0
C7 O1 C8 113.2(4)
C7 O1 Sn1 115.4(3)
C8 O1 Sn1 130.4(3)
C2 C1 C6 119.2(4)
C2 C1 Sn1 120.0(3)
C6 C1 Sn1 120.8(3)
C1 C2 C3 120.0(5)
C1 C2 C7 120.4(4)
C3 C2 C7 119.6(5)
O2 C10 H10A 109.8
O2 C10 H10B 109.1
H10A C10 H10B 109.5
O2 C10 H10C 109.6
H10A C10 H10C 109.5
H10B C10 H10C 109.5
C5 C4 C3 120.1(6)
C5 C4 H4 119.8
C3 C4 H4 120.0
O3 C11 Cr1 178.9(5)
O6 C14 Cr1 177.6(4)
O1 C7 C2 110.8(4)
O1 C7 H7A 109.7
C2 C7 H7A 109.5
O1 C7 H7B 109.1
C2 C7 H7B 109.7
H7A C7 H7B 107.9
O2 C9 C6 110.9(4)
O2 C9 H9A 109.5
C6 C9 H9A 109.1
O2 C9 H9B 109.9
C6 C9 H9B 109.4
H9A C9 H9B 107.9
O5 C13 Cr1 178.5(5)
C1 C6 C5 120.0(5)
C1 C6 C9 120.4(4)
C5 C6 C9 119.6(4)
O7 C15 Cr1 178.9(5)
O4 C12 Cr1 177.7(5)
C4 C5 C6 120.6(5)
C4 C5 H5 119.8
C6 C5 H5 119.6
O1 C8 H8A 109.0
O1 C8 H8B 109.8
H8A C8 H8B 109.5
O1 C8 H8C 109.6
H8A C8 H8C 109.5
H8B C8 H8C 109.5

loop_
_geom_bond_atom_site_label_1
_geom_bond_atom_site_label_2
_geom_bond_distance
Sn1 C1 2.129(4)
Sn1 O1 2.393(3)
Sn1 Cl1 2.3936(12)
Sn1 O2 2.407(3)
Sn1 Cr1 2.5809(8)
Cr1 C15 1.849(5)
Cr1 C14 1.875(5)
Cr1 C11 1.882(6)
Cr1 C13 1.882(6)
Cr1 C12 1.885(5)
O2 C10 1.416(5)
O2 C9 1.420(5)
C3 C4 1.371(8)
C3 C2 1.391(7)
C3 H3 0.9300
O1 C7 1.400(6)
O1 C8 1.422(5)
O4 C12 1.140(5)
C1 C2 1.380(6)
C1 C6 1.385(6)
C2 C7 1.497(6)
C10 H10A 0.9601
C10 H10B 0.9600
C10 H10C 0.9600
C4 C5 1.356(8)
C4 H4 0.9301
C11 O3 1.146(6)
C14 O6 1.142(5)
C7 H7A 0.9701
C7 H7B 0.9700
C9 C6 1.484(6)
C9 H9A 0.9700
C9 H9B 0.9699
C13 O5 1.142(5)
O7 C15 1.146(5)
C6 C5 1.386(6)
C5 H5 0.9299
C8 H8A 0.9600
C8 H8B 0.9600
C8 H8C 0.9599
